data_7718570
loop_
_publ_author_name
'Vagiakos, Ioannis'
'Tsoureas, Nikolaos'
'Huang, Tianyin'
'Christodoulou, Stella'
'Maron, Laurent'
'Pickl, Thomas'
'Mink, J&#xe1;nos'
'Halter, Dominik P.'

_publ_section_title
;
 Monomeric M(II) (M = Fe, Co, Ni) complexes supported by bulky aryloxide
 ligands tethered to an arene functionality; synthesis, electrochemistry
 and study of the M(II)-arene interaction.
;
_journal_issue 21
_journal_name_full 'Dalton transactions (Cambridge, England : 2003)'
_journal_page_first 8683
_journal_page_last 8694
_journal_paper_doi 10.1039/d5dt00482a
_journal_volume 54
_journal_year 2025
_chemical_formula_moiety 'C44 H64 Co O3'
_chemical_formula_sum 'C44 H64 Co O3'
_chemical_formula_weight 699.88
_chemical_name_common 2-Co.THF
_chemical_name_systematic 2-Co.THF
_chemical_properties_physical Air-sensitive,Moisture-sensitive,Oxygen-sensitive
_space_group_crystal_system triclinic
_space_group_IT_number 2
_space_group_name_Hall '-P 1'
_space_group_name_H-M_alt 'P -1'
_atom_sites_solution_hydrogens geom
_audit_creation_date 2024-12-08
_audit_creation_method
;
Olex2 1.5
(compiled 2024.02.16 svn.r378c4104 for OlexSys, GUI svn.r6928)
;
_audit_update_record
;
2024-12-30 deposited with the CCDC.	2025-04-02 downloaded from the CCDC.
;
_cell_angle_alpha 109.675(2)
_cell_angle_beta 105.668(2)
_cell_angle_gamma 98.353(2)
_cell_formula_units_Z 2
_cell_length_a 11.7146(8)
_cell_length_b 13.4105(10)
_cell_length_c 14.5881(10)
_cell_measurement_reflns_used 9969
_cell_measurement_temperature 100(2)
_cell_measurement_theta_max 25.2615
_cell_measurement_theta_min 2.663
_cell_volume 2006.0(2)
_computing_cell_refinement 'SAINT V8.40B'
_computing_data_collection 'Bruker BIS V6.2.16/2021-10-23 and APEX4 2021.10-0'
_computing_data_reduction 'SAINT V8.40B'
_computing_molecular_graphics 'Olex2 1.5 (Dolomanov et al., 2009)'
_computing_publication_material 'Olex2 1.5 (Dolomanov et al., 2009)'
_computing_structure_refinement 'SHELXL 2016/6 (Sheldrick, 2015)'
_computing_structure_solution 'SHELXT (Sheldrick, 2015)'
_diffrn_ambient_temperature 100.00
_diffrn_detector_area_resol_mean 16
_diffrn_detector_type 'Bruker PHOTON III'
_diffrn_measured_fraction_theta_full 0.999
_diffrn_measured_fraction_theta_max 0.995
_diffrn_measurement_device 'three-angle diffractometer'
_diffrn_measurement_device_type 'Bruker D8 VENTURE'
_diffrn_measurement_method '\w and \f scans'
_diffrn_measurement_specimen_support 'MiTeGen micromount'
_diffrn_radiation_type MoK\a
_diffrn_radiation_wavelength 0.71073
_diffrn_reflns_av_R_equivalents 0.0976
_diffrn_reflns_av_unetI/netI 0.0419
_diffrn_reflns_Laue_measured_fraction_full 0.999
_diffrn_reflns_Laue_measured_fraction_max 0.995
_diffrn_reflns_limit_h_max 14
_diffrn_reflns_limit_h_min -14
_diffrn_reflns_limit_k_max 16
_diffrn_reflns_limit_k_min -16
_diffrn_reflns_limit_l_max 17
_diffrn_reflns_limit_l_min -17
_diffrn_reflns_number 81229
_diffrn_reflns_point_group_measured_fraction_full 0.999
_diffrn_reflns_point_group_measured_fraction_max 0.995
_diffrn_reflns_theta_full 25.242
_diffrn_reflns_theta_max 25.429
_diffrn_reflns_theta_min 2.159
_exptl_absorpt_coefficient_mu 0.464
_exptl_absorpt_correction_T_max 0.7452
_exptl_absorpt_correction_T_min 0.6803
_exptl_absorpt_correction_type multi-scan
_exptl_absorpt_process_details 'SADABS 2016/2 (Bruker, 2016)'
_exptl_crystal_colour pink
_exptl_crystal_colour_primary pink
_exptl_crystal_density_diffrn 1.159
_exptl_crystal_description plate
_exptl_crystal_F_000 758
_exptl_crystal_recrystallization_method 'Re-crystallisation from solvent: n-pentane with a few drops of THF'
_exptl_crystal_size_max 0.156
_exptl_crystal_size_mid 0.079
_exptl_crystal_size_min 0.013
_refine_diff_density_max 0.721
_refine_diff_density_min -0.437
_refine_diff_density_rms 0.060
_refine_ls_extinction_method none
_refine_ls_goodness_of_fit_ref 1.074
_refine_ls_hydrogen_treatment constr
_refine_ls_matrix_type full
_refine_ls_number_parameters 449
_refine_ls_number_reflns 7381
_refine_ls_number_restraints 0
_refine_ls_restrained_S_all 1.074
_refine_ls_R_factor_all 0.0661
_refine_ls_R_factor_gt 0.0414
_refine_ls_shift/su_max 0.001
_refine_ls_shift/su_mean 0.000
_refine_ls_structure_factor_coef Fsqd
_refine_ls_weighting_details 'w=1/[\s^2^(Fo^2^)+(0.0451P)^2^+1.6147P] where P=(Fo^2^+2Fc^2^)/3'
_refine_ls_weighting_scheme calc
_refine_ls_wR_factor_gt 0.0977
_refine_ls_wR_factor_ref 0.1089
_reflns_Friedel_coverage 0.000
_reflns_number_gt 5644
_reflns_number_total 7381
_reflns_threshold_expression 'I > 2\s(I)'
_cod_data_source_file d5dt00482a2.cif
_cod_data_source_block 2CoTHF
_cod_depositor_comments 'Adding full bibliography for 7718569--7718574.cif.'
_cod_database_code 7718570
_shelx_shelxl_version_number 2016/6
_audit_contact_letter 'Date of submission: [Month] [Year].'
_shelx_space_group_comment
;
The symmetry employed for this shelxl refinement is uniquely defined
by the following loop, which should always be used as a source of
symmetry information in preference to the above space-group names.
They are only intended as comments.
;
_diffrn_measurement_ambient_temperature_device_make 'Oxford Cryostream'
_olex2_refinement_description
;
1. Fixed Uiso
 At 1.2 times of:
  All C(H) groups, All C(H,H) groups
 At 1.5 times of:
  All C(H,H,H) groups
2.a Secondary CH2 refined with riding coordinates:
 C41(H41A,H41B), C42(H42A,H42B), C43(H43A,H43B), C44(H44A,H44B)
2.b Aromatic/amide H refined with riding coordinates:
 C3(H3), C5(H5), C19(H19), C20(H20), C22(H22), C23(H23), C30(H30), C32(H32)
2.c Idealised Me refined as rotating group:
 C8(H8A,H8B,H8C), C9(H9A,H9B,H9C), C10(H10A,H10B,H10C), C12(H12A,H12B,H12C),
 C13(H13A,H13B,H13C), C14(H14A,H14B,H14C), C16(H16A,H16B,H16C), C17(H17A,H17B,
 H17C), C25(H25A,H25B,H25C), C26(H26A,H26B,H26C), C38(H38A,H38B,H38C), C39(H39A,
 H39B,H39C), C40(H40A,H40B,H40C), C34(H34A,H34B,H34C), C35(H35A,H35B,H35C),
 C36(H36A,H36B,H36C)
;
_olex2_submission_special_instructions 'No special instructions were received'

loop_
_space_group_symop_operation_xyz
'x, y, z'
'-x, -y, -z'

loop_
_atom_site_label
_atom_site_type_symbol
_atom_site_fract_x
_atom_site_fract_y
_atom_site_fract_z
_atom_site_U_iso_or_equiv
_atom_site_adp_type
_atom_site_occupancy
_atom_site_site_symmetry_order
_atom_site_calc_flag
_atom_site_refinement_flags_posn
_atom_site_refinement_flags_adp
_atom_site_refinement_flags_occupancy
_atom_site_disorder_assembly
_atom_site_disorder_group
Co2 Co 0.58678(3) 0.46353(3) 0.26935(2) 0.01876(10) Uani 1 1 d . . . . .
O1 O 0.55677(15) 0.35859(13) 0.32600(12) 0.0193(4) Uani 1 1 d . . . . .
O2 O 0.47115(15) 0.50228(13) 0.18036(12) 0.0186(4) Uani 1 1 d . . . . .
O3 O 0.66616(16) 0.39382(15) 0.15823(12) 0.0247(4) Uani 1 1 d . . . . .
C2 C 0.7512(2) 0.34334(19) 0.42009(18) 0.0181(5) Uani 1 1 d . . . . .
C1 C 0.6367(2) 0.2972(2) 0.33754(18) 0.0189(5) Uani 1 1 d . . . . .
C3 C 0.8412(2) 0.2857(2) 0.41978(19) 0.0210(5) Uani 1 1 d . . . . .
H3 H 0.919681 0.318437 0.472437 0.025 Uiso 1 1 calc R U . . .
C4 C 0.8189(2) 0.1808(2) 0.3439(2) 0.0239(6) Uani 1 1 d . . . . .
C5 C 0.7006(2) 0.1325(2) 0.27505(19) 0.0230(5) Uani 1 1 d . . . . .
H5 H 0.681949 0.058521 0.227736 0.028 Uiso 1 1 calc R U . . .
C6 C 0.6067(2) 0.1854(2) 0.27057(18) 0.0208(5) Uani 1 1 d . . . . .
C7 C 0.4751(2) 0.1244(2) 0.19708(19) 0.0227(5) Uani 1 1 d . . . . .
C8 C 0.4579(3) -0.0005(2) 0.1494(2) 0.0321(6) Uani 1 1 d . . . . .
H8A H 0.371309 -0.036882 0.107677 0.048 Uiso 1 1 calc R U . . .
H8B H 0.483140 -0.026774 0.204883 0.048 Uiso 1 1 calc R U . . .
H8C H 0.508335 -0.017217 0.105274 0.048 Uiso 1 1 calc R U . . .
C9 C 0.4402(2) 0.1620(2) 0.10722(19) 0.0273(6) Uani 1 1 d . . . . .
H9A H 0.355763 0.121894 0.061455 0.041 Uiso 1 1 calc R U . . .
H9B H 0.496178 0.147158 0.068001 0.041 Uiso 1 1 calc R U . . .
H9C H 0.446453 0.240794 0.134811 0.041 Uiso 1 1 calc R U . . .
C10 C 0.3847(2) 0.1435(2) 0.2573(2) 0.0267(6) Uani 1 1 d . . . . .
H10A H 0.300665 0.104398 0.209782 0.040 Uiso 1 1 calc R U . . .
H10B H 0.390825 0.222160 0.287840 0.040 Uiso 1 1 calc R U . . .
H10C H 0.405137 0.116075 0.312426 0.040 Uiso 1 1 calc R U . . .
C11 C 0.9237(2) 0.1240(2) 0.3391(2) 0.0302(6) Uani 1 1 d . . . . .
C12 C 0.8780(3) 0.0077(2) 0.2557(3) 0.0474(9) Uani 1 1 d . . . . .
H12A H 0.947115 -0.025662 0.255449 0.071 Uiso 1 1 calc R U . . .
H12B H 0.841605 0.010064 0.187872 0.071 Uiso 1 1 calc R U . . .
H12C H 0.816083 -0.036069 0.270337 0.071 Uiso 1 1 calc R U . . .
C13 C 1.0213(3) 0.1910(3) 0.3167(3) 0.0431(8) Uani 1 1 d . . . . .
H13A H 1.088548 0.155612 0.314429 0.065 Uiso 1 1 calc R U . . .
H13B H 1.053089 0.265091 0.371421 0.065 Uiso 1 1 calc R U . . .
H13C H 0.984883 0.195520 0.249766 0.065 Uiso 1 1 calc R U . . .
C14 C 0.9830(3) 0.1168(3) 0.4438(3) 0.0496(9) Uani 1 1 d . . . . .
H14A H 1.049286 0.080341 0.440007 0.074 Uiso 1 1 calc R U . . .
H14B H 0.920953 0.074695 0.459596 0.074 Uiso 1 1 calc R U . . .
H14C H 1.016617 0.190908 0.498397 0.074 Uiso 1 1 calc R U . . .
C15 C 0.7672(2) 0.4502(2) 0.51207(18) 0.0185(5) Uani 1 1 d . . . . .
C16 C 0.8955(2) 0.4928(2) 0.59445(18) 0.0216(5) Uani 1 1 d . . . . .
H16A H 0.897956 0.557475 0.652811 0.032 Uiso 1 1 calc R U . . .
H16B H 0.956187 0.512789 0.564410 0.032 Uiso 1 1 calc R U . . .
H16C H 0.914652 0.435448 0.618880 0.032 Uiso 1 1 calc R U . . .
C17 C 0.6738(2) 0.4220(2) 0.56189(18) 0.0208(5) Uani 1 1 d . . . . .
H17A H 0.681909 0.486607 0.622805 0.031 Uiso 1 1 calc R U . . .
H17B H 0.689324 0.361802 0.582981 0.031 Uiso 1 1 calc R U . . .
H17C H 0.590448 0.399775 0.511646 0.031 Uiso 1 1 calc R U . . .
C18 C 0.7424(2) 0.54029(19) 0.47305(17) 0.0167(5) Uani 1 1 d . . . . .
C19 C 0.7920(2) 0.5548(2) 0.40057(18) 0.0183(5) Uani 1 1 d . . . . .
H19 H 0.853855 0.519525 0.386878 0.022 Uiso 1 1 calc R U . . .
C20 C 0.7533(2) 0.61996(19) 0.34725(18) 0.0182(5) Uani 1 1 d . . . . .
H20 H 0.789234 0.628768 0.298437 0.022 Uiso 1 1 calc R U . . .
C21 C 0.6619(2) 0.67216(19) 0.36554(18) 0.0170(5) Uani 1 1 d . . . . .
C22 C 0.6250(2) 0.66879(19) 0.44825(18) 0.0189(5) Uani 1 1 d . . . . .
H22 H 0.571577 0.711730 0.468640 0.023 Uiso 1 1 calc R U . . .
C23 C 0.6641(2) 0.6049(2) 0.50114(18) 0.0191(5) Uani 1 1 d . . . . .
H23 H 0.637498 0.604792 0.557144 0.023 Uiso 1 1 calc R U . . .
C24 C 0.6007(2) 0.7314(2) 0.30050(18) 0.0187(5) Uani 1 1 d . . . . .
C25 C 0.6396(2) 0.7158(2) 0.20522(19) 0.0226(5) Uani 1 1 d . . . . .
H25A H 0.598913 0.755729 0.166754 0.034 Uiso 1 1 calc R U . . .
H25B H 0.615928 0.637598 0.160424 0.034 Uiso 1 1 calc R U . . .
H25C H 0.728850 0.744192 0.227676 0.034 Uiso 1 1 calc R U . . .
C26 C 0.6465(2) 0.8547(2) 0.3711(2) 0.0232(5) Uani 1 1 d . . . . .
H26A H 0.613203 0.897073 0.332134 0.035 Uiso 1 1 calc R U . . .
H26B H 0.736384 0.877134 0.395210 0.035 Uiso 1 1 calc R U . . .
H26C H 0.618896 0.868245 0.430913 0.035 Uiso 1 1 calc R U . . .
C27 C 0.4602(2) 0.6872(2) 0.26499(17) 0.0179(5) Uani 1 1 d . . . . .
C28 C 0.4034(2) 0.57350(19) 0.20533(17) 0.0174(5) Uani 1 1 d . . . . .
C29 C 0.2736(2) 0.53555(19) 0.16957(17) 0.0173(5) Uani 1 1 d . . . . .
C30 C 0.2066(2) 0.6116(2) 0.19716(18) 0.0195(5) Uani 1 1 d . . . . .
H30 H 0.119629 0.586088 0.173562 0.023 Uiso 1 1 calc R U . . .
C31 C 0.2600(2) 0.7226(2) 0.25727(18) 0.0192(5) Uani 1 1 d . . . . .
C32 C 0.3870(2) 0.7580(2) 0.28895(18) 0.0199(5) Uani 1 1 d . . . . .
H32 H 0.425497 0.833844 0.328702 0.024 Uiso 1 1 calc R U . . .
C33 C 0.1843(2) 0.8049(2) 0.2864(2) 0.0236(6) Uani 1 1 d . . . . .
C37 C 0.2079(2) 0.4140(2) 0.10324(18) 0.0207(5) Uani 1 1 d . . . . .
C38 C 0.2424(2) 0.3740(2) 0.00443(19) 0.0264(6) Uani 1 1 d . . . . .
H38A H 0.201590 0.295843 -0.035892 0.040 Uiso 1 1 calc R U . . .
H38B H 0.331554 0.385063 0.023912 0.040 Uiso 1 1 calc R U . . .
H38C H 0.215863 0.415723 -0.037423 0.040 Uiso 1 1 calc R U . . .
C39 C 0.2403(2) 0.3435(2) 0.1657(2) 0.0247(6) Uani 1 1 d . . . . .
H39A H 0.205741 0.265727 0.120025 0.037 Uiso 1 1 calc R U . . .
H39B H 0.205992 0.361267 0.221785 0.037 Uiso 1 1 calc R U . . .
H39C H 0.329741 0.358740 0.195250 0.037 Uiso 1 1 calc R U . . .
C40 C 0.0678(2) 0.3923(2) 0.0671(2) 0.0281(6) Uani 1 1 d . . . . .
H40A H 0.030240 0.314095 0.024076 0.042 Uiso 1 1 calc R U . . .
H40B H 0.042147 0.435481 0.026633 0.042 Uiso 1 1 calc R U . . .
H40C H 0.041256 0.413341 0.127631 0.042 Uiso 1 1 calc R U . . .
C41 C 0.7753(2) 0.3539(2) 0.17529(19) 0.0246(6) Uani 1 1 d . . . . .
H41A H 0.782905 0.323389 0.229075 0.029 Uiso 1 1 calc R U . . .
H41B H 0.849935 0.413598 0.197271 0.029 Uiso 1 1 calc R U . . .
C42 C 0.7575(2) 0.2656(2) 0.07177(19) 0.0248(6) Uani 1 1 d . . . . .
H42A H 0.705338 0.194881 0.061344 0.030 Uiso 1 1 calc R U . . .
H42B H 0.837054 0.255122 0.064646 0.030 Uiso 1 1 calc R U . . .
C43 C 0.6935(3) 0.3127(2) -0.0031(2) 0.0315(6) Uani 1 1 d . . . . .
H43A H 0.753712 0.365997 -0.011399 0.038 Uiso 1 1 calc R U . . .
H43B H 0.645342 0.253848 -0.071930 0.038 Uiso 1 1 calc R U . . .
C44 C 0.6100(3) 0.3689(2) 0.04805(18) 0.0262(6) Uani 1 1 d . . . . .
H44A H 0.605105 0.436934 0.036349 0.031 Uiso 1 1 calc R U . . .
H44B H 0.526149 0.319669 0.020052 0.031 Uiso 1 1 calc R U . . .
C34 C 0.0524(2) 0.7495(2) 0.2689(2) 0.0308(6) Uani 1 1 d . . . . .
H34A H 0.009357 0.805648 0.291108 0.046 Uiso 1 1 calc R U . . .
H34B H 0.052939 0.703992 0.309233 0.046 Uiso 1 1 calc R U . . .
H34C H 0.010371 0.703417 0.195136 0.046 Uiso 1 1 calc R U . . .
C35 C 0.1812(3) 0.8713(3) 0.2187(3) 0.0486(9) Uani 1 1 d . . . . .
H35A H 0.135654 0.926265 0.237575 0.073 Uiso 1 1 calc R U . . .
H35B H 0.140527 0.821895 0.145658 0.073 Uiso 1 1 calc R U . . .
H35C H 0.265257 0.908072 0.229674 0.073 Uiso 1 1 calc R U . . .
C36 C 0.2428(3) 0.8823(3) 0.4007(3) 0.0551(10) Uani 1 1 d . . . . .
H36A H 0.193743 0.934513 0.417886 0.083 Uiso 1 1 calc R U . . .
H36B H 0.326329 0.922325 0.413706 0.083 Uiso 1 1 calc R U . . .
H36C H 0.245810 0.839563 0.443774 0.083 Uiso 1 1 calc R U . . .

loop_
_atom_site_aniso_label
_atom_site_aniso_U_11
_atom_site_aniso_U_22
_atom_site_aniso_U_33
_atom_site_aniso_U_23
_atom_site_aniso_U_13
_atom_site_aniso_U_12
Co2 0.01865(18) 0.02101(19) 0.01703(17) 0.00822(14) 0.00531(13) 0.00616(14)
O1 0.0191(9) 0.0205(9) 0.0199(8) 0.0086(7) 0.0072(7) 0.0069(7)
O2 0.0203(9) 0.0216(9) 0.0161(8) 0.0081(7) 0.0067(7) 0.0090(7)
O3 0.0246(9) 0.0347(11) 0.0162(8) 0.0088(8) 0.0076(7) 0.0138(8)
C2 0.0223(13) 0.0186(13) 0.0179(12) 0.0093(10) 0.0102(10) 0.0069(10)
C1 0.0186(12) 0.0218(13) 0.0202(12) 0.0103(10) 0.0093(10) 0.0068(10)
C3 0.0181(12) 0.0228(13) 0.0229(12) 0.0110(11) 0.0054(10) 0.0054(10)
C4 0.0259(14) 0.0211(13) 0.0307(14) 0.0131(11) 0.0135(12) 0.0094(11)
C5 0.0259(14) 0.0171(13) 0.0255(13) 0.0058(11) 0.0115(11) 0.0052(11)
C6 0.0227(13) 0.0210(13) 0.0199(12) 0.0081(10) 0.0096(10) 0.0049(10)
C7 0.0230(13) 0.0192(13) 0.0228(13) 0.0048(11) 0.0083(11) 0.0040(11)
C8 0.0290(15) 0.0222(14) 0.0359(15) 0.0039(12) 0.0080(13) 0.0045(12)
C9 0.0265(14) 0.0278(15) 0.0227(13) 0.0060(11) 0.0077(11) 0.0040(12)
C10 0.0231(13) 0.0258(14) 0.0295(14) 0.0099(12) 0.0094(11) 0.0029(11)
C11 0.0257(14) 0.0228(14) 0.0437(17) 0.0117(13) 0.0137(13) 0.0113(12)
C12 0.0303(16) 0.0254(16) 0.078(2) 0.0072(16) 0.0190(17) 0.0125(13)
C13 0.0333(17) 0.0323(17) 0.070(2) 0.0174(16) 0.0280(17) 0.0143(14)
C14 0.045(2) 0.055(2) 0.062(2) 0.0305(19) 0.0190(17) 0.0340(17)
C15 0.0195(12) 0.0209(13) 0.0164(11) 0.0085(10) 0.0056(10) 0.0071(10)
C16 0.0221(13) 0.0249(14) 0.0188(12) 0.0101(11) 0.0056(10) 0.0078(11)
C17 0.0229(13) 0.0240(13) 0.0183(12) 0.0108(11) 0.0076(10) 0.0069(11)
C18 0.0144(11) 0.0176(12) 0.0130(11) 0.0038(10) 0.0010(9) 0.0021(10)
C19 0.0159(12) 0.0201(13) 0.0179(12) 0.0060(10) 0.0053(10) 0.0059(10)
C20 0.0170(12) 0.0202(13) 0.0164(11) 0.0070(10) 0.0060(10) 0.0022(10)
C21 0.0150(12) 0.0139(12) 0.0169(11) 0.0045(10) 0.0011(9) 0.0003(9)
C22 0.0170(12) 0.0180(13) 0.0201(12) 0.0054(10) 0.0065(10) 0.0051(10)
C23 0.0193(12) 0.0209(13) 0.0170(12) 0.0074(10) 0.0067(10) 0.0048(10)
C24 0.0186(12) 0.0183(13) 0.0194(12) 0.0084(10) 0.0056(10) 0.0055(10)
C25 0.0230(13) 0.0265(14) 0.0227(13) 0.0136(11) 0.0087(11) 0.0081(11)
C26 0.0216(13) 0.0200(13) 0.0261(13) 0.0098(11) 0.0053(11) 0.0036(11)
C27 0.0198(12) 0.0226(13) 0.0138(11) 0.0104(10) 0.0052(10) 0.0063(10)
C28 0.0234(13) 0.0199(13) 0.0123(11) 0.0092(10) 0.0060(10) 0.0082(10)
C29 0.0207(12) 0.0187(13) 0.0136(11) 0.0077(10) 0.0054(10) 0.0062(10)
C30 0.0193(12) 0.0228(13) 0.0168(12) 0.0089(10) 0.0052(10) 0.0058(10)
C31 0.0228(13) 0.0229(13) 0.0172(12) 0.0114(10) 0.0080(10) 0.0104(11)
C32 0.0238(13) 0.0199(13) 0.0156(11) 0.0078(10) 0.0055(10) 0.0049(10)
C33 0.0226(13) 0.0220(14) 0.0271(13) 0.0078(11) 0.0102(11) 0.0099(11)
C37 0.0199(13) 0.0199(13) 0.0204(12) 0.0067(10) 0.0060(10) 0.0045(10)
C38 0.0294(14) 0.0262(14) 0.0188(13) 0.0051(11) 0.0069(11) 0.0048(12)
C39 0.0258(14) 0.0214(14) 0.0255(13) 0.0082(11) 0.0088(11) 0.0052(11)
C40 0.0222(14) 0.0238(14) 0.0293(14) 0.0051(12) 0.0039(11) 0.0024(11)
C41 0.0202(13) 0.0328(15) 0.0227(13) 0.0108(12) 0.0092(11) 0.0100(11)
C42 0.0273(14) 0.0262(14) 0.0217(13) 0.0080(11) 0.0108(11) 0.0078(11)
C43 0.0425(17) 0.0374(17) 0.0214(13) 0.0126(12) 0.0162(13) 0.0180(14)
C44 0.0328(15) 0.0316(15) 0.0158(12) 0.0109(11) 0.0079(11) 0.0105(12)
C34 0.0276(15) 0.0293(15) 0.0418(16) 0.0152(13) 0.0167(13) 0.0135(12)
C35 0.050(2) 0.046(2) 0.089(3) 0.049(2) 0.045(2) 0.0339(17)
C36 0.0340(18) 0.054(2) 0.046(2) -0.0164(17) 0.0076(15) 0.0189(16)

loop_
_atom_type_symbol
_atom_type_description
_atom_type_scat_dispersion_real
_atom_type_scat_dispersion_imag
_atom_type_scat_source
C C 0.0033 0.0016 'International Tables Vol C Tables 4.2.6.8 and 6.1.1.4'
H H 0.0000 0.0000 'International Tables Vol C Tables 4.2.6.8 and 6.1.1.4'
O O 0.0106 0.0060 'International Tables Vol C Tables 4.2.6.8 and 6.1.1.4'
Co Co 0.3494 0.9721 'International Tables Vol C Tables 4.2.6.8 and 6.1.1.4'

loop_
_geom_angle_atom_site_label_1
_geom_angle_atom_site_label_2
_geom_angle_atom_site_label_3
_geom_angle
_geom_angle_site_symmetry_1
_geom_angle_site_symmetry_3
_geom_angle_publ_flag
O1 Co2 O3 105.73(7) . . ?
O1 Co2 C19 92.71(8) . . ?
O1 Co2 C20 125.28(8) . . ?
O2 Co2 O1 127.57(7) . . ?
O2 Co2 O3 94.19(7) . . ?
O2 Co2 C19 136.01(8) . . ?
O2 Co2 C20 102.43(8) . . ?
O3 Co2 C19 90.09(7) . . ?
O3 Co2 C20 89.27(8) . . ?
C20 Co2 C19 33.79(8) . . ?
C1 O1 Co2 118.92(14) . . ?
C28 O2 Co2 128.08(14) . . ?
C41 O3 Co2 126.61(14) . . ?
C41 O3 C44 109.73(18) . . ?
C44 O3 Co2 123.41(15) . . ?
C1 C2 C15 118.7(2) . . ?
C3 C2 C1 118.9(2) . . ?
C3 C2 C15 122.1(2) . . ?
O1 C1 C2 120.1(2) . . ?
O1 C1 C6 120.9(2) . . ?
C6 C1 C2 119.0(2) . . ?
C2 C3 H3 119.1 . . ?
C2 C3 C4 121.7(2) . . ?
C4 C3 H3 119.1 . . ?
C3 C4 C11 120.5(2) . . ?
C5 C4 C3 117.0(2) . . ?
C5 C4 C11 122.5(2) . . ?
C4 C5 H5 118.0 . . ?
C4 C5 C6 124.0(2) . . ?
C6 C5 H5 118.0 . . ?
C1 C6 C7 121.1(2) . . ?
C5 C6 C1 117.6(2) . . ?
C5 C6 C7 121.3(2) . . ?
C6 C7 C8 112.0(2) . . ?
C6 C7 C9 111.0(2) . . ?
C6 C7 C10 109.9(2) . . ?
C8 C7 C10 106.4(2) . . ?
C9 C7 C8 107.3(2) . . ?
C9 C7 C10 110.0(2) . . ?
C7 C8 H8A 109.5 . . ?
C7 C8 H8B 109.5 . . ?
C7 C8 H8C 109.5 . . ?
H8A C8 H8B 109.5 . . ?
H8A C8 H8C 109.5 . . ?
H8B C8 H8C 109.5 . . ?
C7 C9 H9A 109.5 . . ?
C7 C9 H9B 109.5 . . ?
C7 C9 H9C 109.5 . . ?
H9A C9 H9B 109.5 . . ?
H9A C9 H9C 109.5 . . ?
H9B C9 H9C 109.5 . . ?
C7 C10 H10A 109.5 . . ?
C7 C10 H10B 109.5 . . ?
C7 C10 H10C 109.5 . . ?
H10A C10 H10B 109.5 . . ?
H10A C10 H10C 109.5 . . ?
H10B C10 H10C 109.5 . . ?
C12 C11 C4 112.0(2) . . ?
C12 C11 C14 107.8(3) . . ?
C13 C11 C4 109.3(2) . . ?
C13 C11 C12 109.1(3) . . ?
C13 C11 C14 108.6(3) . . ?
C14 C11 C4 110.0(2) . . ?
C11 C12 H12A 109.5 . . ?
C11 C12 H12B 109.5 . . ?
C11 C12 H12C 109.5 . . ?
H12A C12 H12B 109.5 . . ?
H12A C12 H12C 109.5 . . ?
H12B C12 H12C 109.5 . . ?
C11 C13 H13A 109.5 . . ?
C11 C13 H13B 109.5 . . ?
C11 C13 H13C 109.5 . . ?
H13A C13 H13B 109.5 . . ?
H13A C13 H13C 109.5 . . ?
H13B C13 H13C 109.5 . . ?
C11 C14 H14A 109.5 . . ?
C11 C14 H14B 109.5 . . ?
C11 C14 H14C 109.5 . . ?
H14A C14 H14B 109.5 . . ?
H14A C14 H14C 109.5 . . ?
H14B C14 H14C 109.5 . . ?
C16 C15 C2 113.5(2) . . ?
C16 C15 C17 108.37(19) . . ?
C16 C15 C18 108.0(2) . . ?
C17 C15 C2 105.80(19) . . ?
C18 C15 C2 109.89(18) . . ?
C18 C15 C17 111.27(19) . . ?
C15 C16 H16A 109.5 . . ?
C15 C16 H16B 109.5 . . ?
C15 C16 H16C 109.5 . . ?
H16A C16 H16B 109.5 . . ?
H16A C16 H16C 109.5 . . ?
H16B C16 H16C 109.5 . . ?
C15 C17 H17A 109.5 . . ?
C15 C17 H17B 109.5 . . ?
C15 C17 H17C 109.5 . . ?
H17A C17 H17B 109.5 . . ?
H17A C17 H17C 109.5 . . ?
H17B C17 H17C 109.5 . . ?
C19 C18 C15 119.5(2) . . ?
C19 C18 C23 117.3(2) . . ?
C23 C18 C15 123.1(2) . . ?
Co2 C19 H19 114.3 . . ?
C18 C19 Co2 87.70(14) . . ?
C18 C19 H19 119.1 . . ?
C18 C19 C20 121.7(2) . . ?
C20 C19 Co2 68.87(13) . . ?
C20 C19 H19 119.1 . . ?
Co2 C20 H20 111.1 . . ?
C19 C20 Co2 77.35(14) . . ?
C19 C20 H20 119.9 . . ?
C21 C20 Co2 82.00(14) . . ?
C21 C20 C19 120.2(2) . . ?
C21 C20 H20 119.9 . . ?
C20 C21 C22 117.1(2) . . ?
C20 C21 C24 124.0(2) . . ?
C22 C21 C24 119.0(2) . . ?
C21 C22 H22 119.0 . . ?
C23 C22 C21 121.9(2) . . ?
C23 C22 H22 119.0 . . ?
C18 C23 H23 119.7 . . ?
C22 C23 C18 120.6(2) . . ?
C22 C23 H23 119.7 . . ?
C21 C24 C25 112.5(2) . . ?
C21 C24 C26 105.98(19) . . ?
C21 C24 C27 108.66(19) . . ?
C25 C24 C26 107.3(2) . . ?
C25 C24 C27 109.36(19) . . ?
C27 C24 C26 113.0(2) . . ?
C24 C25 H25A 109.5 . . ?
C24 C25 H25B 109.5 . . ?
C24 C25 H25C 109.5 . . ?
H25A C25 H25B 109.5 . . ?
H25A C25 H25C 109.5 . . ?
H25B C25 H25C 109.5 . . ?
C24 C26 H26A 109.5 . . ?
C24 C26 H26B 109.5 . . ?
C24 C26 H26C 109.5 . . ?
H26A C26 H26B 109.5 . . ?
H26A C26 H26C 109.5 . . ?
H26B C26 H26C 109.5 . . ?
C28 C27 C24 120.4(2) . . ?
C32 C27 C24 120.6(2) . . ?
C32 C27 C28 119.0(2) . . ?
O2 C28 C27 120.8(2) . . ?
O2 C28 C29 119.8(2) . . ?
C29 C28 C27 119.3(2) . . ?
C28 C29 C37 121.2(2) . . ?
C30 C29 C28 118.2(2) . . ?
C30 C29 C37 120.5(2) . . ?
C29 C30 H30 118.2 . . ?
C31 C30 C29 123.6(2) . . ?
C31 C30 H30 118.2 . . ?
C30 C31 C33 122.7(2) . . ?
C32 C31 C30 117.0(2) . . ?
C32 C31 C33 120.3(2) . . ?
C27 C32 H32 118.6 . . ?
C31 C32 C27 122.8(2) . . ?
C31 C32 H32 118.6 . . ?
C34 C33 C31 112.8(2) . . ?
C34 C33 C35 108.5(2) . . ?
C34 C33 C36 107.4(2) . . ?
C35 C33 C31 107.9(2) . . ?
C36 C33 C31 110.5(2) . . ?
C36 C33 C35 109.6(3) . . ?
C29 C37 C38 110.6(2) . . ?
C29 C37 C39 110.62(19) . . ?
C39 C37 C38 110.1(2) . . ?
C40 C37 C29 112.6(2) . . ?
C40 C37 C38 106.6(2) . . ?
C40 C37 C39 106.2(2) . . ?
C37 C38 H38A 109.5 . . ?
C37 C38 H38B 109.5 . . ?
C37 C38 H38C 109.5 . . ?
H38A C38 H38B 109.5 . . ?
H38A C38 H38C 109.5 . . ?
H38B C38 H38C 109.5 . . ?
C37 C39 H39A 109.5 . . ?
C37 C39 H39B 109.5 . . ?
C37 C39 H39C 109.5 . . ?
H39A C39 H39B 109.5 . . ?
H39A C39 H39C 109.5 . . ?
H39B C39 H39C 109.5 . . ?
C37 C40 H40A 109.5 . . ?
C37 C40 H40B 109.5 . . ?
C37 C40 H40C 109.5 . . ?
H40A C40 H40B 109.5 . . ?
H40A C40 H40C 109.5 . . ?
H40B C40 H40C 109.5 . . ?
O3 C41 H41A 110.8 . . ?
O3 C41 H41B 110.8 . . ?
O3 C41 C42 104.7(2) . . ?
H41A C41 H41B 108.9 . . ?
C42 C41 H41A 110.8 . . ?
C42 C41 H41B 110.8 . . ?
C41 C42 H42A 111.4 . . ?
C41 C42 H42B 111.4 . . ?
C41 C42 C43 101.7(2) . . ?
H42A C42 H42B 109.3 . . ?
C43 C42 H42A 111.4 . . ?
C43 C42 H42B 111.4 . . ?
C42 C43 H43A 111.0 . . ?
C42 C43 H43B 111.0 . . ?
H43A C43 H43B 109.0 . . ?
C44 C43 C42 103.6(2) . . ?
C44 C43 H43A 111.0 . . ?
C44 C43 H43B 111.0 . . ?
O3 C44 C43 105.2(2) . . ?
O3 C44 H44A 110.7 . . ?
O3 C44 H44B 110.7 . . ?
C43 C44 H44A 110.7 . . ?
C43 C44 H44B 110.7 . . ?
H44A C44 H44B 108.8 . . ?
C33 C34 H34A 109.5 . . ?
C33 C34 H34B 109.5 . . ?
C33 C34 H34C 109.5 . . ?
H34A C34 H34B 109.5 . . ?
H34A C34 H34C 109.5 . . ?
H34B C34 H34C 109.5 . . ?
C33 C35 H35A 109.5 . . ?
C33 C35 H35B 109.5 . . ?
C33 C35 H35C 109.5 . . ?
H35A C35 H35B 109.5 . . ?
H35A C35 H35C 109.5 . . ?
H35B C35 H35C 109.5 . . ?
C33 C36 H36A 109.5 . . ?
C33 C36 H36B 109.5 . . ?
C33 C36 H36C 109.5 . . ?
H36A C36 H36B 109.5 . . ?
H36A C36 H36C 109.5 . . ?
H36B C36 H36C 109.5 . . ?

loop_
_geom_bond_atom_site_label_1
_geom_bond_atom_site_label_2
_geom_bond_distance
_geom_bond_site_symmetry_2
_geom_bond_publ_flag
Co2 O1 1.8931(17) . ?
Co2 O2 1.8705(16) . ?
Co2 O3 2.1006(17) . ?
Co2 C19 2.454(2) . ?
Co2 C20 2.346(2) . ?
O1 C1 1.348(3) . ?
O2 C28 1.348(3) . ?
O3 C41 1.449(3) . ?
O3 C44 1.460(3) . ?
C2 C1 1.420(3) . ?
C2 C3 1.395(3) . ?
C2 C15 1.543(3) . ?
C1 C6 1.415(3) . ?
C3 H3 0.9500 . ?
C3 C4 1.400(4) . ?
C4 C5 1.378(4) . ?
C4 C11 1.541(4) . ?
C5 H5 0.9500 . ?
C5 C6 1.391(4) . ?
C6 C7 1.532(3) . ?
C7 C8 1.539(4) . ?
C7 C9 1.534(4) . ?
C7 C10 1.545(3) . ?
C8 H8A 0.9800 . ?
C8 H8B 0.9800 . ?
C8 H8C 0.9800 . ?
C9 H9A 0.9800 . ?
C9 H9B 0.9800 . ?
C9 H9C 0.9800 . ?
C10 H10A 0.9800 . ?
C10 H10B 0.9800 . ?
C10 H10C 0.9800 . ?
C11 C12 1.526(4) . ?
C11 C13 1.524(4) . ?
C11 C14 1.539(4) . ?
C12 H12A 0.9800 . ?
C12 H12B 0.9800 . ?
C12 H12C 0.9800 . ?
C13 H13A 0.9800 . ?
C13 H13B 0.9800 . ?
C13 H13C 0.9800 . ?
C14 H14A 0.9800 . ?
C14 H14B 0.9800 . ?
C14 H14C 0.9800 . ?
C15 C16 1.530(3) . ?
C15 C17 1.538(3) . ?
C15 C18 1.531(3) . ?
C16 H16A 0.9800 . ?
C16 H16B 0.9800 . ?
C16 H16C 0.9800 . ?
C17 H17A 0.9800 . ?
C17 H17B 0.9800 . ?
C17 H17C 0.9800 . ?
C18 C19 1.390(3) . ?
C18 C23 1.398(3) . ?
C19 H19 0.9500 . ?
C19 C20 1.399(3) . ?
C20 H20 0.9500 . ?
C20 C21 1.397(3) . ?
C21 C22 1.399(3) . ?
C21 C24 1.534(3) . ?
C22 H22 0.9500 . ?
C22 C23 1.381(3) . ?
C23 H23 0.9500 . ?
C24 C25 1.536(3) . ?
C24 C26 1.543(3) . ?
C24 C27 1.541(3) . ?
C25 H25A 0.9800 . ?
C25 H25B 0.9800 . ?
C25 H25C 0.9800 . ?
C26 H26A 0.9800 . ?
C26 H26B 0.9800 . ?
C26 H26C 0.9800 . ?
C27 C28 1.423(3) . ?
C27 C32 1.391(3) . ?
C28 C29 1.418(3) . ?
C29 C30 1.394(3) . ?
C29 C37 1.535(3) . ?
C30 H30 0.9500 . ?
C30 C31 1.389(4) . ?
C31 C32 1.389(3) . ?
C31 C33 1.535(3) . ?
C32 H32 0.9500 . ?
C33 C34 1.526(4) . ?
C33 C35 1.533(4) . ?
C33 C36 1.529(4) . ?
C37 C38 1.545(3) . ?
C37 C39 1.538(3) . ?
C37 C40 1.532(3) . ?
C38 H38A 0.9800 . ?
C38 H38B 0.9800 . ?
C38 H38C 0.9800 . ?
C39 H39A 0.9800 . ?
C39 H39B 0.9800 . ?
C39 H39C 0.9800 . ?
C40 H40A 0.9800 . ?
C40 H40B 0.9800 . ?
C40 H40C 0.9800 . ?
C41 H41A 0.9900 . ?
C41 H41B 0.9900 . ?
C41 C42 1.510(3) . ?
C42 H42A 0.9900 . ?
C42 H42B 0.9900 . ?
C42 C43 1.521(4) . ?
C43 H43A 0.9900 . ?
C43 H43B 0.9900 . ?
C43 C44 1.521(4) . ?
C44 H44A 0.9900 . ?
C44 H44B 0.9900 . ?
C34 H34A 0.9800 . ?
C34 H34B 0.9800 . ?
C34 H34C 0.9800 . ?
C35 H35A 0.9800 . ?
C35 H35B 0.9800 . ?
C35 H35C 0.9800 . ?
C36 H36A 0.9800 . ?
C36 H36B 0.9800 . ?
C36 H36C 0.9800 . ?

loop_
_geom_torsion_atom_site_label_1
_geom_torsion_atom_site_label_2
_geom_torsion_atom_site_label_3
_geom_torsion_atom_site_label_4
_geom_torsion
_geom_torsion_site_symmetry_1
_geom_torsion_site_symmetry_2
_geom_torsion_site_symmetry_3
_geom_torsion_site_symmetry_4
_geom_torsion_publ_flag
Co2 O1 C1 C2 76.4(2) . . . . ?
Co2 O1 C1 C6 -105.9(2) . . . . ?
Co2 O2 C28 C27 64.9(3) . . . . ?
Co2 O2 C28 C29 -116.8(2) . . . . ?
Co2 O3 C41 C42 152.15(16) . . . . ?
Co2 O3 C44 C43 -176.02(16) . . . . ?
Co2 C19 C20 C21 72.8(2) . . . . ?
Co2 C20 C21 C22 79.0(2) . . . . ?
Co2 C20 C21 C24 -100.7(2) . . . . ?
O1 Co2 O2 C28 82.7(2) . . . . ?
O1 C1 C6 C5 168.9(2) . . . . ?
O1 C1 C6 C7 -12.1(3) . . . . ?
O2 Co2 O1 C1 143.39(15) . . . . ?
O2 C28 C29 C30 179.9(2) . . . . ?
O2 C28 C29 C37 0.5(3) . . . . ?
O3 Co2 O1 C1 35.19(17) . . . . ?
O3 Co2 O2 C28 -163.72(19) . . . . ?
O3 C41 C42 C43 36.4(3) . . . . ?
C2 C1 C6 C5 -13.4(3) . . . . ?
C2 C1 C6 C7 165.6(2) . . . . ?
C2 C3 C4 C5 -6.0(4) . . . . ?
C2 C3 C4 C11 173.8(2) . . . . ?
C2 C15 C18 C19 -44.6(3) . . . . ?
C2 C15 C18 C23 130.7(2) . . . . ?
C1 C2 C3 C4 -4.1(4) . . . . ?
C1 C2 C15 C16 -178.6(2) . . . . ?
C1 C2 C15 C17 62.7(3) . . . . ?
C1 C2 C15 C18 -57.5(3) . . . . ?
C1 C6 C7 C8 -167.7(2) . . . . ?
C1 C6 C7 C9 72.4(3) . . . . ?
C1 C6 C7 C10 -49.6(3) . . . . ?
C3 C2 C1 O1 -168.4(2) . . . . ?
C3 C2 C1 C6 13.9(3) . . . . ?
C3 C2 C15 C16 7.2(3) . . . . ?
C3 C2 C15 C17 -111.5(2) . . . . ?
C3 C2 C15 C18 128.3(2) . . . . ?
C3 C4 C5 C6 6.4(4) . . . . ?
C3 C4 C11 C12 176.1(3) . . . . ?
C3 C4 C11 C13 -62.9(3) . . . . ?
C3 C4 C11 C14 56.3(3) . . . . ?
C4 C5 C6 C1 3.3(4) . . . . ?
C4 C5 C6 C7 -175.8(2) . . . . ?
C5 C4 C11 C12 -4.1(4) . . . . ?
C5 C4 C11 C13 116.9(3) . . . . ?
C5 C4 C11 C14 -123.9(3) . . . . ?
C5 C6 C7 C8 11.3(3) . . . . ?
C5 C6 C7 C9 -108.6(3) . . . . ?
C5 C6 C7 C10 129.4(2) . . . . ?
C11 C4 C5 C6 -173.3(2) . . . . ?
C15 C2 C1 O1 17.2(3) . . . . ?
C15 C2 C1 C6 -160.4(2) . . . . ?
C15 C2 C3 C4 170.1(2) . . . . ?
C15 C18 C19 Co2 103.81(19) . . . . ?
C15 C18 C19 C20 167.1(2) . . . . ?
C15 C18 C23 C22 -166.7(2) . . . . ?
C16 C15 C18 C19 79.8(3) . . . . ?
C16 C15 C18 C23 -105.0(3) . . . . ?
C17 C15 C18 C19 -161.4(2) . . . . ?
C17 C15 C18 C23 13.8(3) . . . . ?
C18 C19 C20 Co2 -73.2(2) . . . . ?
C18 C19 C20 C21 -0.4(4) . . . . ?
C19 Co2 O1 C1 -55.67(17) . . . . ?
C19 Co2 O2 C28 -69.2(2) . . . . ?
C19 C18 C23 C22 8.7(3) . . . . ?
C19 C20 C21 C22 8.8(3) . . . . ?
C19 C20 C21 C24 -170.9(2) . . . . ?
C20 Co2 O1 C1 -65.35(19) . . . . ?
C20 Co2 O2 C28 -73.55(19) . . . . ?
C20 C21 C22 C23 -8.5(3) . . . . ?
C20 C21 C24 C25 6.7(3) . . . . ?
C20 C21 C24 C26 -110.3(2) . . . . ?
C20 C21 C24 C27 128.0(2) . . . . ?
C21 C22 C23 C18 -0.3(4) . . . . ?
C21 C24 C27 C28 -58.3(3) . . . . ?
C21 C24 C27 C32 123.0(2) . . . . ?
C22 C21 C24 C25 -173.0(2) . . . . ?
C22 C21 C24 C26 70.0(3) . . . . ?
C22 C21 C24 C27 -51.7(3) . . . . ?
C23 C18 C19 Co2 -71.7(2) . . . . ?
C23 C18 C19 C20 -8.4(3) . . . . ?
C24 C21 C22 C23 171.2(2) . . . . ?
C24 C27 C28 O2 1.1(3) . . . . ?
C24 C27 C28 C29 -177.1(2) . . . . ?
C24 C27 C32 C31 178.9(2) . . . . ?
C25 C24 C27 C28 64.9(3) . . . . ?
C25 C24 C27 C32 -113.8(2) . . . . ?
C26 C24 C27 C28 -175.6(2) . . . . ?
C26 C24 C27 C32 5.6(3) . . . . ?
C27 C28 C29 C30 -1.8(3) . . . . ?
C27 C28 C29 C37 178.8(2) . . . . ?
C28 C27 C32 C31 0.1(3) . . . . ?
C28 C29 C30 C31 0.4(3) . . . . ?
C28 C29 C37 C38 -57.0(3) . . . . ?
C28 C29 C37 C39 65.2(3) . . . . ?
C28 C29 C37 C40 -176.2(2) . . . . ?
C29 C30 C31 C32 1.3(3) . . . . ?
C29 C30 C31 C33 179.8(2) . . . . ?
C30 C29 C37 C38 123.6(2) . . . . ?
C30 C29 C37 C39 -114.2(2) . . . . ?
C30 C29 C37 C40 4.5(3) . . . . ?
C30 C31 C32 C27 -1.5(3) . . . . ?
C30 C31 C33 C34 15.7(3) . . . . ?
C30 C31 C33 C35 -104.1(3) . . . . ?
C30 C31 C33 C36 136.0(3) . . . . ?
C32 C27 C28 O2 179.9(2) . . . . ?
C32 C27 C28 C29 1.6(3) . . . . ?
C32 C31 C33 C34 -165.8(2) . . . . ?
C32 C31 C33 C35 74.3(3) . . . . ?
C32 C31 C33 C36 -45.5(3) . . . . ?
C33 C31 C32 C27 179.9(2) . . . . ?
C37 C29 C30 C31 179.7(2) . . . . ?
C41 O3 C44 C43 -1.4(3) . . . . ?
C41 C42 C43 C44 -36.9(3) . . . . ?
C42 C43 C44 O3 24.2(3) . . . . ?
C44 O3 C41 C42 -22.3(3) . . . . ?
